data_7228992
loop_
_publ_author_name
'Ma, Yan'
'Yang, Yong-Sheng'
'Jiang, Yu-Han'
'Li, Yue-Xue'
'Liu, Min'
'Li, Zhong-Feng'
'Han, Hong-Liang'
'Yang, Yu-Ping'
'Xin, Xiu-Lan'
'Jin, Qiong-Hua'

_publ_section_title
;
 Lanthanide contraction and chelating effect on a new family of lanthanide
 complexes with tetrakis(O-isopropyl)methyle-nediphosphonate: synthesis,
 structures and terahertz time-domain spectroscopy
;
_journal_issue 66
_journal_name_full 'RSC Adv.'
_journal_page_first 41651
_journal_paper_doi 10.1039/C7RA07888A
_journal_volume 7
_journal_year 2017
_chemical_formula_sum 'C26 H80 Cl3 O22 P4 Tb'
_chemical_formula_weight 1134.05
_chemical_name_systematic
; 
 ? 
;
_space_group_IT_number 2
_symmetry_cell_setting triclinic
_symmetry_space_group_name_Hall '-P 1'
_symmetry_space_group_name_H-M 'P -1'
_atom_sites_solution_hydrogens geom
_atom_sites_solution_primary direct
_atom_sites_solution_secondary difmap
_audit_creation_method SHELXL-97
_audit_update_record
;
2017-07-07 deposited with the CCDC.
2017-08-18 downloaded from the CCDC.
;
_cell_angle_alpha 85.087(2)
_cell_angle_beta 82.3520(10)
_cell_angle_gamma 76.5000(10)
_cell_formula_units_Z 2
_cell_length_a 10.3470(7)
_cell_length_b 15.1905(13)
_cell_length_c 18.6403(18)
_cell_measurement_reflns_used 5877
_cell_measurement_temperature 298(2)
_cell_measurement_theta_max 26.19
_cell_measurement_theta_min 2.429
_cell_volume 2819.0(4)
_computing_cell_refinement 'Bruker SMART'
_computing_data_collection 'Bruker SMART'
_computing_data_reduction 'Bruker SAINT'
_computing_molecular_graphics 'Bruker SHELXTL'
_computing_publication_material 'Bruker SHELXTL'
_computing_structure_refinement 'SHELXL-97 (Sheldrick, 1997)'
_computing_structure_solution 'SHELXS-97 (Sheldrick, 1990)'
_diffrn_ambient_temperature 298(2)
_diffrn_measured_fraction_theta_full 0.984
_diffrn_measured_fraction_theta_max 0.984
_diffrn_measurement_device_type 'CCD area detector'
_diffrn_measurement_method 'phi and omega scans'
_diffrn_radiation_monochromator graphite
_diffrn_radiation_source 'fine-focus sealed tube'
_diffrn_radiation_type MoK\a
_diffrn_radiation_wavelength 0.71073
_diffrn_reflns_av_R_equivalents 0.0265
_diffrn_reflns_av_sigmaI/netI 0.0566
_diffrn_reflns_limit_h_max 12
_diffrn_reflns_limit_h_min -12
_diffrn_reflns_limit_k_max 18
_diffrn_reflns_limit_k_min -18
_diffrn_reflns_limit_l_max 22
_diffrn_reflns_limit_l_min -17
_diffrn_reflns_number 14605
_diffrn_reflns_theta_full 25.02
_diffrn_reflns_theta_max 25.02
_diffrn_reflns_theta_min 2.54
_exptl_absorpt_coefficient_mu 1.571
_exptl_absorpt_correction_T_max 0.7043
_exptl_absorpt_correction_T_min 0.5583
_exptl_absorpt_correction_type multi-scan
_exptl_absorpt_process_details sadabs
_exptl_crystal_density_diffrn 1.336
_exptl_crystal_density_method 'not measured'
_exptl_crystal_description block
_exptl_crystal_F_000 1176
_exptl_crystal_size_max 0.42
_exptl_crystal_size_mid 0.39
_exptl_crystal_size_min 0.24
_refine_diff_density_max 0.900
_refine_diff_density_min -1.008
_refine_diff_density_rms 0.090
_refine_ls_extinction_method none
_refine_ls_goodness_of_fit_ref 1.013
_refine_ls_hydrogen_treatment mixed
_refine_ls_matrix_type full
_refine_ls_number_parameters 521
_refine_ls_number_reflns 9792
_refine_ls_number_restraints 0
_refine_ls_restrained_S_all 1.013
_refine_ls_R_factor_all 0.0545
_refine_ls_R_factor_gt 0.0384
_refine_ls_shift/su_max 0.001
_refine_ls_shift/su_mean 0.000
_refine_ls_structure_factor_coef Fsqd
_refine_ls_weighting_details 'calc w=1/[\s^2^(Fo^2^)+(0.0502P)^2^+0.0000P] where P=(Fo^2^+2Fc^2^)/3'
_refine_ls_weighting_scheme calc
_refine_ls_wR_factor_gt 0.0901
_refine_ls_wR_factor_ref 0.0970
_reflns_number_gt 7826
_reflns_number_total 9792
_reflns_threshold_expression >2sigma(I)
_cod_data_source_file c7ra07888a2.cif
_cod_data_source_block 110321e
_cod_depositor_comments
;
The following automatic conversions were performed:

'_symmetry_cell_setting' value 'Triclinic' changed to 'triclinic'
according to
/home/data/users/saulius/crontab/automatic-downloads/rss-feeds/RSC/lib/dictionaries/cif_core.dic
dictionary named 'cif_core.dic' version 2.4.2 from 2011-04-26.

Automatic conversion script
Id: cif_fix_values 4973 2017-02-22 13:04:09Z antanas 
;
_cod_original_sg_symbol_H-M P-1
_cod_database_code 7228992

loop_
_symmetry_equiv_pos_as_xyz
'x, y, z'
'-x, -y, -z'

loop_
_atom_site_label
_atom_site_type_symbol
_atom_site_fract_x
_atom_site_fract_y
_atom_site_fract_z
_atom_site_U_iso_or_equiv
_atom_site_adp_type
_atom_site_occupancy
_atom_site_symmetry_multiplicity
_atom_site_calc_flag
_atom_site_refinement_flags
Tb1 Tb 0.49302(2) 0.828782(13) 0.299604(11) 0.02984(8) Uani 1 1 d .
Cl1 Cl 0.46434(13) 0.12474(8) 0.43326(7) 0.0507(3) Uani 1 1 d .
Cl2 Cl 0.16086(13) 0.66870(10) 0.31329(9) 0.0661(4) Uani 1 1 d .
Cl3 Cl 0.09954(13) 0.94537(11) 0.16076(7) 0.0639(4) Uani 1 1 d .
O1 O 0.5176(3) 0.73437(18) 0.40781(15) 0.0357(7) Uani 1 1 d .
O2 O 0.4382(3) 0.63385(19) 0.51253(16) 0.0449(8) Uani 1 1 d .
O3 O 0.6715(3) 0.59075(19) 0.45844(17) 0.0434(8) Uani 1 1 d .
O4 O 0.5465(3) 0.6755(2) 0.26194(16) 0.0461(8) Uani 1 1 d .
O5 O 0.7184(4) 0.5318(3) 0.2932(2) 0.0740(12) Uani 1 1 d .
O6 O 0.5230(5) 0.5136(3) 0.2460(3) 0.0935(15) Uani 1 1 d .
O7 O 0.4248(3) 0.98463(19) 0.26451(15) 0.0401(7) Uani 1 1 d .
O8 O 0.5782(3) 1.0739(2) 0.18646(16) 0.0450(8) Uani 1 1 d .
O9 O 0.3377(3) 1.1415(2) 0.20700(18) 0.0496(8) Uani 1 1 d .
O10 O 0.5753(3) 0.84436(19) 0.17291(15) 0.0380(7) Uani 1 1 d .
O11 O 0.6574(3) 0.9092(3) 0.05024(16) 0.0541(9) Uani 1 1 d .
O12 O 0.4561(3) 0.8499(2) 0.05854(18) 0.0514(9) Uani 1 1 d .
O13 O 0.5448(3) 0.91440(19) 0.39293(16) 0.0414(7) Uani 1 1 d .
H13E H 0.5240 0.9712 0.3938 0.050 Uiso 1 1 d R
H13F H 0.5467 0.8929 0.4359 0.050 Uiso 1 1 d R
O14 O 0.2907(3) 0.8702(2) 0.37630(16) 0.0435(8) Uani 1 1 d .
H14C H 0.2196 0.8947 0.3582 0.052 Uiso 1 1 d R
H14D H 0.2837 0.8889 0.4180 0.052 Uiso 1 1 d R
O15 O 0.7275(3) 0.8063(2) 0.29194(17) 0.0471(8) Uani 1 1 d .
H15F H 0.7861 0.7940 0.2558 0.056 Uiso 1 1 d R
H15G H 0.7669 0.8142 0.3265 0.056 Uiso 1 1 d R
O16 O 0.3147(3) 0.8096(2) 0.23746(17) 0.0452(8) Uani 1 1 d .
H16F H 0.2757 0.7704 0.2591 0.054 Uiso 1 1 d R
H16G H 0.2583 0.8481 0.2159 0.054 Uiso 1 1 d R
O17 O 0.0378(4) 0.2272(3) 0.8008(2) 0.0786(12) Uani 1 1 d .
H17C H -0.0093 0.2579 0.7701 0.094 Uiso 1 1 d R
H17D H 0.0087 0.1804 0.8135 0.094 Uiso 1 1 d R
O18 O 0.9653(4) 0.1113(2) 0.4000(2) 0.0686(11) Uani 1 1 d .
H18F H 1.0249 0.1148 0.4254 0.082 Uiso 1 1 d R
H18G H 0.9918 0.0636 0.3775 0.082 Uiso 1 1 d R
O19 O 0.1634(4) 0.1266(3) 0.4828(2) 0.0770(12) Uani 1 1 d .
H19F H 0.1745 0.0709 0.4942 0.092 Uiso 1 1 d R
H19G H 0.2393 0.1372 0.4675 0.092 Uiso 1 1 d R
O20 O 0.7492(3) 0.0612(2) 0.48703(19) 0.0599(10) Uani 1 1 d .
H20C H 0.8104 0.0778 0.4583 0.072 Uiso 1 1 d R
H20D H 0.6758 0.0801 0.4698 0.072 Uiso 1 1 d R
O21 O 0.0520(3) 0.9571(2) 0.32681(18) 0.0551(9) Uani 1 1 d .
H21F H 0.0659 0.9547 0.2815 0.066 Uiso 1 1 d R
H21G H 0.0120 0.9163 0.3438 0.066 Uiso 1 1 d R
O22 O 0.0818(3) 0.1761(3) 0.62206(19) 0.0641(10) Uani 1 1 d .
H22F H 0.0950 0.1676 0.5775 0.077 Uiso 1 1 d R
H22G H 0.0144 0.2192 0.6302 0.077 Uiso 1 1 d R
P1 P 0.52915(11) 0.64070(7) 0.43999(6) 0.0333(3) Uani 1 1 d .
P2 P 0.57128(13) 0.57959(8) 0.28947(7) 0.0441(3) Uani 1 1 d .
P3 P 0.43988(12) 1.04851(8) 0.20161(6) 0.0363(3) Uani 1 1 d .
P4 P 0.53689(12) 0.89435(8) 0.10437(6) 0.0365(3) Uani 1 1 d .
C1 C 0.3156(5) 0.7008(3) 0.5373(3) 0.0444(12) Uani 1 1 d .
H1 H 0.3194 0.7604 0.5135 0.053 Uiso 1 1 calc R
C2 C 0.1979(6) 0.6710(5) 0.5164(4) 0.089(2) Uani 1 1 d .
H2A H 0.2003 0.6758 0.4646 0.133 Uiso 1 1 calc R
H2B H 0.1165 0.7090 0.5376 0.133 Uiso 1 1 calc R
H2C H 0.2016 0.6092 0.5337 0.133 Uiso 1 1 calc R
C3 C 0.3146(6) 0.7047(4) 0.6164(3) 0.0665(16) Uani 1 1 d .
H3A H 0.3130 0.6460 0.6397 0.100 Uiso 1 1 calc R
H3B H 0.2366 0.7480 0.6351 0.100 Uiso 1 1 calc R
H3C H 0.3935 0.7226 0.6259 0.100 Uiso 1 1 calc R
C4 C 0.7493(5) 0.6344(3) 0.4999(3) 0.0584(15) Uani 1 1 d .
H4 H 0.7109 0.6998 0.5010 0.070 Uiso 1 1 calc R
C5 C 0.7473(7) 0.5916(5) 0.5745(4) 0.088(2) Uani 1 1 d .
H5A H 0.6573 0.6042 0.5982 0.131 Uiso 1 1 calc R
H5B H 0.8031 0.6157 0.6012 0.131 Uiso 1 1 calc R
H5C H 0.7803 0.5272 0.5724 0.131 Uiso 1 1 calc R
C6 C 0.8870(7) 0.6167(6) 0.4591(5) 0.114(3) Uani 1 1 d .
H6A H 0.9246 0.5526 0.4602 0.171 Uiso 1 1 calc R
H6B H 0.9427 0.6464 0.4813 0.171 Uiso 1 1 calc R
H6C H 0.8820 0.6399 0.4098 0.171 Uiso 1 1 calc R
C7 C 0.8367(8) 0.5499(7) 0.2588(5) 0.128(3) Uani 1 1 d .
H7 H 0.8407 0.6032 0.2838 0.153 Uiso 1 1 calc R
C8 C 0.8475(10) 0.5838(7) 0.1865(5) 0.153(4) Uani 1 1 d .
H8A H 0.8453 0.5372 0.1553 0.230 Uiso 1 1 calc R
H8B H 0.9303 0.6028 0.1749 0.230 Uiso 1 1 calc R
H8C H 0.7741 0.6346 0.1799 0.230 Uiso 1 1 calc R
C9 C 0.9479(8) 0.4825(7) 0.2864(7) 0.181(5) Uani 1 1 d .
H9A H 0.9320 0.4760 0.3383 0.272 Uiso 1 1 calc R
H9B H 1.0299 0.5021 0.2727 0.272 Uiso 1 1 calc R
H9C H 0.9546 0.4252 0.2664 0.272 Uiso 1 1 calc R
C10 C 0.4439(8) 0.5276(5) 0.1905(4) 0.088(2) Uani 1 1 d .
H10 H 0.4007 0.5921 0.1851 0.105 Uiso 1 1 calc R
C11 C 0.5296(9) 0.4977(6) 0.1207(4) 0.139(4) Uani 1 1 d .
H11A H 0.5879 0.5383 0.1058 0.209 Uiso 1 1 calc R
H11B H 0.4730 0.4985 0.0836 0.209 Uiso 1 1 calc R
H11C H 0.5820 0.4374 0.1283 0.209 Uiso 1 1 calc R
C12 C 0.3392(9) 0.4727(7) 0.2074(6) 0.149(4) Uani 1 1 d .
H12A H 0.3819 0.4097 0.2135 0.224 Uiso 1 1 calc R
H12B H 0.2851 0.4814 0.1683 0.224 Uiso 1 1 calc R
H12C H 0.2838 0.4920 0.2513 0.224 Uiso 1 1 calc R
C13 C 0.4934(4) 0.5675(3) 0.3795(2) 0.0387(11) Uani 1 1 d .
H13A H 0.5226 0.5052 0.3978 0.046 Uiso 1 1 calc R
H13B H 0.3973 0.5795 0.3787 0.046 Uiso 1 1 calc R
C14 C 0.6299(5) 1.1214(3) 0.2387(3) 0.0519(13) Uani 1 1 d .
H14 H 0.5607 1.1379 0.2796 0.062 Uiso 1 1 calc R
C15 C 0.6594(8) 1.2057(5) 0.1991(4) 0.101(2) Uani 1 1 d .
H15A H 0.7146 1.1903 0.1543 0.151 Uiso 1 1 calc R
H15B H 0.7053 1.2343 0.2285 0.151 Uiso 1 1 calc R
H15C H 0.5770 1.2466 0.1890 0.151 Uiso 1 1 calc R
C16 C 0.7491(6) 1.0580(4) 0.2655(3) 0.0765(18) Uani 1 1 d .
H16A H 0.7234 1.0048 0.2889 0.115 Uiso 1 1 calc R
H16B H 0.7844 1.0875 0.2995 0.115 Uiso 1 1 calc R
H16C H 0.8163 1.0408 0.2254 0.115 Uiso 1 1 calc R
C17 C 0.2077(5) 1.1590(3) 0.2517(3) 0.0571(14) Uani 1 1 d .
H17 H 0.1985 1.1040 0.2815 0.068 Uiso 1 1 calc R
C18 C 0.0994(7) 1.1834(5) 0.2047(5) 0.111(3) Uani 1 1 d .
H18A H 0.1120 1.2343 0.1726 0.167 Uiso 1 1 calc R
H18B H 0.0147 1.1990 0.2342 0.167 Uiso 1 1 calc R
H18C H 0.1009 1.1328 0.1769 0.167 Uiso 1 1 calc R
C19 C 0.2049(7) 1.2327(4) 0.2999(3) 0.083(2) Uani 1 1 d .
H19A H 0.2708 1.2119 0.3330 0.125 Uiso 1 1 calc R
H19B H 0.1178 1.2491 0.3268 0.125 Uiso 1 1 calc R
H19C H 0.2243 1.2845 0.2712 0.125 Uiso 1 1 calc R
C20 C 0.4723(6) 0.7540(4) 0.0526(3) 0.0665(16) Uani 1 1 d .
H20 H 0.5042 0.7210 0.0967 0.080 Uiso 1 1 calc R
C21 C 0.3370(7) 0.7386(5) 0.0442(4) 0.100(2) Uani 1 1 d .
H21A H 0.2752 0.7593 0.0856 0.151 Uiso 1 1 calc R
H21B H 0.3435 0.6751 0.0402 0.151 Uiso 1 1 calc R
H21C H 0.3057 0.7716 0.0012 0.151 Uiso 1 1 calc R
C22 C 0.5739(9) 0.7253(5) -0.0123(5) 0.134(4) Uani 1 1 d .
H22A H 0.5414 0.7570 -0.0555 0.201 Uiso 1 1 calc R
H22B H 0.5875 0.6612 -0.0166 0.201 Uiso 1 1 calc R
H22C H 0.6571 0.7397 -0.0060 0.201 Uiso 1 1 calc R
C23 C 0.7896(5) 0.9183(4) 0.0691(3) 0.0570(14) Uani 1 1 d .
H23 H 0.7908 0.9101 0.1218 0.068 Uiso 1 1 calc R
C24 C 0.8923(6) 0.8438(5) 0.0329(4) 0.096(2) Uani 1 1 d .
H24A H 0.8686 0.7867 0.0467 0.144 Uiso 1 1 calc R
H24B H 0.9783 0.8423 0.0475 0.144 Uiso 1 1 calc R
H24C H 0.8958 0.8545 -0.0188 0.144 Uiso 1 1 calc R
C25 C 0.8083(6) 1.0116(4) 0.0434(3) 0.0738(18) Uani 1 1 d .
H25A H 0.8225 1.0159 -0.0086 0.111 Uiso 1 1 calc R
H25B H 0.8845 1.0226 0.0625 0.111 Uiso 1 1 calc R
H25C H 0.7299 1.0560 0.0600 0.111 Uiso 1 1 calc R
C26 C 0.4244(4) 1.0022(3) 0.1201(2) 0.0407(11) Uani 1 1 d .
H26A H 0.4407 1.0446 0.0799 0.049 Uiso 1 1 calc R
H26B H 0.3333 0.9953 0.1213 0.049 Uiso 1 1 calc R

loop_
_atom_site_aniso_label
_atom_site_aniso_U_11
_atom_site_aniso_U_22
_atom_site_aniso_U_33
_atom_site_aniso_U_23
_atom_site_aniso_U_13
_atom_site_aniso_U_12
Tb1 0.02579(12) 0.03330(12) 0.02832(13) 0.00445(8) -0.00619(8) -0.00290(8)
Cl1 0.0512(8) 0.0533(7) 0.0466(7) 0.0005(6) -0.0110(6) -0.0081(6)
Cl2 0.0463(8) 0.0631(8) 0.0871(11) 0.0109(7) -0.0117(7) -0.0120(7)
Cl3 0.0459(8) 0.0927(10) 0.0498(8) 0.0123(7) -0.0133(6) -0.0102(7)
O1 0.0408(18) 0.0302(15) 0.0360(17) 0.0036(13) -0.0090(13) -0.0070(13)
O2 0.0447(19) 0.0354(17) 0.046(2) 0.0105(14) 0.0015(15) -0.0004(14)
O3 0.0327(17) 0.0395(17) 0.058(2) 0.0034(15) -0.0164(15) -0.0046(14)
O4 0.056(2) 0.0421(18) 0.0358(18) -0.0022(14) -0.0052(15) -0.0028(15)
O5 0.045(2) 0.063(2) 0.095(3) 0.016(2) 0.016(2) 0.0051(18)
O6 0.136(4) 0.073(3) 0.085(3) -0.012(2) -0.042(3) -0.029(3)
O7 0.0473(19) 0.0391(17) 0.0292(17) 0.0028(13) -0.0045(14) -0.0020(14)
O8 0.0403(19) 0.058(2) 0.0390(19) -0.0054(15) -0.0041(15) -0.0162(16)
O9 0.053(2) 0.0362(17) 0.051(2) 0.0099(15) -0.0002(16) 0.0002(15)
O10 0.0364(17) 0.0405(17) 0.0322(17) 0.0020(13) -0.0003(13) -0.0024(14)
O11 0.042(2) 0.090(3) 0.0297(18) 0.0103(17) -0.0067(15) -0.0168(18)
O12 0.058(2) 0.051(2) 0.049(2) -0.0037(16) -0.0214(17) -0.0109(17)
O13 0.050(2) 0.0386(17) 0.0354(18) 0.0000(14) -0.0110(14) -0.0076(15)
O14 0.0295(17) 0.065(2) 0.0308(17) -0.0017(15) -0.0050(13) -0.0001(15)
O15 0.0294(17) 0.072(2) 0.0405(19) -0.0058(16) -0.0105(14) -0.0073(16)
O16 0.0317(17) 0.056(2) 0.049(2) 0.0005(15) -0.0137(14) -0.0080(15)
O17 0.053(2) 0.117(3) 0.067(3) 0.010(2) -0.013(2) -0.025(2)
O18 0.055(2) 0.073(3) 0.078(3) -0.019(2) -0.013(2) -0.006(2)
O19 0.061(3) 0.098(3) 0.075(3) -0.008(2) -0.004(2) -0.023(2)
O20 0.043(2) 0.082(3) 0.055(2) -0.0099(19) -0.0068(17) -0.0097(18)
O21 0.045(2) 0.070(2) 0.047(2) -0.0022(17) -0.0097(16) -0.0051(17)
O22 0.053(2) 0.084(3) 0.054(2) -0.0106(19) -0.0094(18) -0.008(2)
P1 0.0289(6) 0.0313(6) 0.0377(7) 0.0075(5) -0.0069(5) -0.0048(5)
P2 0.0472(8) 0.0363(7) 0.0476(8) -0.0073(6) -0.0065(6) -0.0045(6)
P3 0.0377(7) 0.0353(6) 0.0335(7) 0.0060(5) -0.0080(5) -0.0045(5)
P4 0.0361(7) 0.0468(7) 0.0263(6) 0.0027(5) -0.0065(5) -0.0089(5)
C1 0.044(3) 0.036(2) 0.047(3) 0.001(2) -0.002(2) 0.001(2)
C2 0.046(4) 0.124(6) 0.095(5) -0.043(4) -0.011(3) -0.002(4)
C3 0.069(4) 0.071(4) 0.056(4) -0.008(3) -0.005(3) -0.009(3)
C4 0.050(3) 0.044(3) 0.089(4) 0.004(3) -0.036(3) -0.012(2)
C5 0.076(5) 0.119(6) 0.079(5) -0.015(4) -0.030(4) -0.030(4)
C6 0.067(5) 0.142(7) 0.143(8) 0.045(6) -0.030(5) -0.055(5)
C7 0.090(6) 0.139(8) 0.125(8) 0.049(6) 0.006(5) 0.005(5)
C8 0.135(9) 0.152(9) 0.140(9) 0.010(7) 0.060(7) -0.017(7)
C9 0.063(6) 0.178(10) 0.253(13) 0.044(9) 0.014(7) 0.034(6)
C10 0.101(6) 0.081(5) 0.084(5) -0.021(4) -0.024(4) -0.012(4)
C11 0.171(10) 0.162(9) 0.095(7) -0.050(6) 0.022(6) -0.063(8)
C12 0.122(8) 0.165(9) 0.182(10) -0.056(8) 0.014(7) -0.076(7)
C13 0.034(2) 0.034(2) 0.049(3) 0.004(2) -0.008(2) -0.0086(19)
C14 0.058(3) 0.060(3) 0.041(3) -0.004(2) -0.011(2) -0.017(3)
C15 0.149(7) 0.082(5) 0.093(6) 0.010(4) -0.046(5) -0.057(5)
C16 0.057(4) 0.096(5) 0.079(5) -0.007(4) -0.030(3) -0.009(3)
C17 0.042(3) 0.044(3) 0.077(4) 0.005(3) -0.002(3) 0.000(2)
C18 0.073(5) 0.122(6) 0.143(7) -0.042(5) -0.045(5) 0.001(4)
C19 0.085(5) 0.078(4) 0.072(4) -0.018(4) -0.005(4) 0.012(4)
C20 0.082(4) 0.058(4) 0.066(4) -0.013(3) -0.018(3) -0.019(3)
C21 0.098(6) 0.093(5) 0.126(7) -0.025(5) -0.028(5) -0.039(5)
C22 0.121(7) 0.102(6) 0.176(9) -0.075(6) 0.024(6) -0.019(5)
C23 0.034(3) 0.091(4) 0.041(3) 0.011(3) -0.007(2) -0.008(3)
C24 0.060(4) 0.126(6) 0.087(5) -0.012(4) -0.012(4) 0.013(4)
C25 0.069(4) 0.104(5) 0.055(4) 0.014(3) -0.006(3) -0.040(4)
C26 0.038(3) 0.049(3) 0.037(3) 0.012(2) -0.012(2) -0.013(2)

loop_
_atom_type_symbol
_atom_type_description
_atom_type_scat_dispersion_real
_atom_type_scat_dispersion_imag
_atom_type_scat_source
C C 0.0033 0.0016 'International Tables Vol C Tables 4.2.6.8 and 6.1.1.4'
H H 0.0000 0.0000 'International Tables Vol C Tables 4.2.6.8 and 6.1.1.4'
O O 0.0106 0.0060 'International Tables Vol C Tables 4.2.6.8 and 6.1.1.4'
P P 0.1023 0.0942 'International Tables Vol C Tables 4.2.6.8 and 6.1.1.4'
Cl Cl 0.1484 0.1585 'International Tables Vol C Tables 4.2.6.8 and 6.1.1.4'
Tb Tb -0.1723 4.1537 'International Tables Vol C Tables 4.2.6.8 and 6.1.1.4'

loop_
_geom_angle_atom_site_label_1
_geom_angle_atom_site_label_2
_geom_angle_atom_site_label_3
_geom_angle
O15 Tb1 O14 144.46(11)
O15 Tb1 O7 102.82(11)
O14 Tb1 O7 78.90(10)
O15 Tb1 O1 83.94(10)
O14 Tb1 O1 73.38(10)
O7 Tb1 O1 138.80(9)
O15 Tb1 O16 143.59(11)
O14 Tb1 O16 71.72(10)
O7 Tb1 O16 85.45(11)
O1 Tb1 O16 113.09(10)
O15 Tb1 O4 83.06(11)
O14 Tb1 O4 115.33(11)
O7 Tb1 O4 146.39(10)
O1 Tb1 O4 74.30(10)
O16 Tb1 O4 72.05(11)
O15 Tb1 O10 72.85(10)
O14 Tb1 O10 138.74(10)
O7 Tb1 O10 73.83(9)
O1 Tb1 O10 144.57(10)
O16 Tb1 O10 75.75(10)
O4 Tb1 O10 76.58(10)
O15 Tb1 O13 71.92(10)
O14 Tb1 O13 74.93(10)
O7 Tb1 O13 72.76(10)
O1 Tb1 O13 71.00(9)
O16 Tb1 O13 143.01(10)
O4 Tb1 O13 138.79(10)
O10 Tb1 O13 123.53(10)
P1 O1 Tb1 145.10(17)
C1 O2 P1 126.1(3)
C4 O3 P1 121.1(3)
P2 O4 Tb1 143.11(18)
C7 O5 P2 132.6(4)
C10 O6 P2 132.4(5)
P3 O7 Tb1 140.35(17)
C14 O8 P3 122.6(3)
C17 O9 P3 126.0(3)
P4 O10 Tb1 141.25(17)
C23 O11 P4 126.2(3)
C20 O12 P4 125.5(3)
Tb1 O13 H13E 124.4
Tb1 O13 H13F 120.6
H13E O13 H13F 107.9
Tb1 O14 H14C 119.6
Tb1 O14 H14D 125.1
H14C O14 H14D 107.7
Tb1 O15 H15F 129.5
Tb1 O15 H15G 122.8
H15F O15 H15G 107.5
Tb1 O16 H16F 111.8
Tb1 O16 H16G 130.3
H16F O16 H16G 108.0
H17C O17 H17D 108.1
H18F O18 H18G 107.9
H19F O19 H19G 107.7
H20C O20 H20D 109.0
H21F O21 H21G 108.7
H22F O22 H22G 109.1
O1 P1 O2 113.96(16)
O1 P1 O3 115.48(17)
O2 P1 O3 103.87(17)
O1 P1 C13 112.03(19)
O2 P1 C13 107.95(19)
O3 P1 C13 102.56(19)
O4 P2 O5 115.9(2)
O4 P2 O6 116.5(2)
O5 P2 O6 101.8(3)
O4 P2 C13 111.69(19)
O5 P2 C13 104.4(2)
O6 P2 C13 105.2(2)
O7 P3 O8 115.29(18)
O7 P3 O9 114.04(18)
O8 P3 O9 104.18(18)
O7 P3 C26 111.36(19)
O8 P3 C26 103.4(2)
O9 P3 C26 107.7(2)
O10 P4 O11 113.59(18)
O10 P4 O12 116.48(18)
O11 P4 O12 103.45(19)
O10 P4 C26 111.95(19)
O11 P4 C26 108.8(2)
O12 P4 C26 101.5(2)
O2 C1 C3 106.4(4)
O2 C1 C2 108.1(4)
C3 C1 C2 114.0(5)
O2 C1 H1 109.4
C3 C1 H1 109.4
C2 C1 H1 109.4
C1 C2 H2A 109.5
C1 C2 H2B 109.5
H2A C2 H2B 109.5
C1 C2 H2C 109.5
H2A C2 H2C 109.5
H2B C2 H2C 109.5
C1 C3 H3A 109.5
C1 C3 H3B 109.5
H3A C3 H3B 109.5
C1 C3 H3C 109.5
H3A C3 H3C 109.5
H3B C3 H3C 109.5
O3 C4 C5 108.2(4)
O3 C4 C6 104.5(5)
C5 C4 C6 112.5(5)
O3 C4 H4 110.5
C5 C4 H4 110.5
C6 C4 H4 110.5
C4 C5 H5A 109.5
C4 C5 H5B 109.5
H5A C5 H5B 109.5
C4 C5 H5C 109.5
H5A C5 H5C 109.5
H5B C5 H5C 109.5
C4 C6 H6A 109.5
C4 C6 H6B 109.5
H6A C6 H6B 109.5
C4 C6 H6C 109.5
H6A C6 H6C 109.5
H6B C6 H6C 109.5
O5 C7 C8 121.4(8)
O5 C7 C9 108.2(7)
C8 C7 C9 120.4(9)
O5 C7 H7 100.6
C8 C7 H7 100.6
C9 C7 H7 100.6
C7 C8 H8A 109.5
C7 C8 H8B 109.5
H8A C8 H8B 109.5
C7 C8 H8C 109.5
H8A C8 H8C 109.5
H8B C8 H8C 109.5
C7 C9 H9A 109.5
C7 C9 H9B 109.5
H9A C9 H9B 109.5
C7 C9 H9C 109.5
H9A C9 H9C 109.5
H9B C9 H9C 109.5
O6 C10 C12 109.3(7)
O6 C10 C11 109.4(7)
C12 C10 C11 109.1(7)
O6 C10 H10 109.7
C12 C10 H10 109.7
C11 C10 H10 109.7
C10 C11 H11A 109.5
C10 C11 H11B 109.5
H11A C11 H11B 109.5
C10 C11 H11C 109.5
H11A C11 H11C 109.5
H11B C11 H11C 109.5
C10 C12 H12A 109.5
C10 C12 H12B 109.5
H12A C12 H12B 109.5
C10 C12 H12C 109.5
H12A C12 H12C 109.5
H12B C12 H12C 109.5
P2 C13 P1 113.6(2)
P2 C13 H13A 108.8
P1 C13 H13A 108.8
P2 C13 H13B 108.8
P1 C13 H13B 108.8
H13A C13 H13B 107.7
O8 C14 C16 108.1(4)
O8 C14 C15 106.4(4)
C16 C14 C15 114.1(5)
O8 C14 H14 109.4
C16 C14 H14 109.4
C15 C14 H14 109.4
C14 C15 H15A 109.5
C14 C15 H15B 109.5
H15A C15 H15B 109.5
C14 C15 H15C 109.5
H15A C15 H15C 109.5
H15B C15 H15C 109.5
C14 C16 H16A 109.5
C14 C16 H16B 109.5
H16A C16 H16B 109.5
C14 C16 H16C 109.5
H16A C16 H16C 109.5
H16B C16 H16C 109.5
O9 C17 C18 109.8(5)
O9 C17 C19 107.9(4)
C18 C17 C19 112.1(5)
O9 C17 H17 109.0
C18 C17 H17 109.0
C19 C17 H17 109.0
C17 C18 H18A 109.5
C17 C18 H18B 109.5
H18A C18 H18B 109.5
C17 C18 H18C 109.5
H18A C18 H18C 109.5
H18B C18 H18C 109.5
C17 C19 H19A 109.5
C17 C19 H19B 109.5
H19A C19 H19B 109.5
C17 C19 H19C 109.5
H19A C19 H19C 109.5
H19B C19 H19C 109.5
O12 C20 C21 106.9(5)
O12 C20 C22 108.2(5)
C21 C20 C22 112.3(6)
O12 C20 H20 109.8
C21 C20 H20 109.8
C22 C20 H20 109.8
C20 C21 H21A 109.5
C20 C21 H21B 109.5
H21A C21 H21B 109.5
C20 C21 H21C 109.5
H21A C21 H21C 109.5
H21B C21 H21C 109.5
C20 C22 H22A 109.5
C20 C22 H22B 109.5
H22A C22 H22B 109.5
C20 C22 H22C 109.5
H22A C22 H22C 109.5
H22B C22 H22C 109.5
O11 C23 C24 106.0(5)
O11 C23 C25 108.4(4)
C24 C23 C25 113.4(5)
O11 C23 H23 109.7
C24 C23 H23 109.7
C25 C23 H23 109.7
C23 C24 H24A 109.5
C23 C24 H24B 109.5
H24A C24 H24B 109.5
C23 C24 H24C 109.5
H24A C24 H24C 109.5
H24B C24 H24C 109.5
C23 C25 H25A 109.5
C23 C25 H25B 109.5
H25A C25 H25B 109.5
C23 C25 H25C 109.5
H25A C25 H25C 109.5
H25B C25 H25C 109.5
P3 C26 P4 113.9(2)
P3 C26 H26A 108.8
P4 C26 H26A 108.8
P3 C26 H26B 108.8
P4 C26 H26B 108.8
H26A C26 H26B 107.7

loop_
_geom_bond_atom_site_label_1
_geom_bond_atom_site_label_2
_geom_bond_distance
Tb1 O15 2.357(3)
Tb1 O14 2.359(3)
Tb1 O7 2.368(3)
Tb1 O1 2.379(3)
Tb1 O16 2.390(3)
Tb1 O4 2.408(3)
Tb1 O10 2.413(3)
Tb1 O13 2.442(3)
O1 P1 1.481(3)
O2 C1 1.476(5)
O2 P1 1.552(3)
O3 C4 1.480(6)
O3 P1 1.559(3)
O4 P2 1.477(3)
O5 C7 1.379(9)
O5 P2 1.534(4)
O6 C10 1.375(8)
O6 P2 1.546(4)
O7 P3 1.472(3)
O8 C14 1.481(5)
O8 P3 1.552(3)
O9 C17 1.465(6)
O9 P3 1.556(3)
O10 P4 1.482(3)
O11 C23 1.496(6)
O11 P4 1.543(3)
O12 C20 1.439(6)
O12 P4 1.561(3)
O13 H13E 0.8396
O13 H13F 0.8398
O14 H14C 0.8422
O14 H14D 0.8393
O15 H15F 0.8463
O15 H15G 0.8374
O16 H16F 0.8414
O16 H16G 0.8410
O17 H17C 0.8396
O17 H17D 0.8398
O18 H18F 0.8392
O18 H18G 0.8404
O19 H19F 0.8391
O19 H19G 0.8459
O20 H20C 0.8453
O20 H20D 0.8423
O21 H21F 0.8406
O21 H21G 0.8411
O22 H22F 0.8404
O22 H22G 0.8452
P1 C13 1.779(5)
P2 C13 1.777(5)
P3 C26 1.768(5)
P4 C26 1.796(5)
C1 C3 1.479(7)
C1 C2 1.501(7)
C1 H1 0.9800
C2 H2A 0.9600
C2 H2B 0.9600
C2 H2C 0.9600
C3 H3A 0.9600
C3 H3B 0.9600
C3 H3C 0.9600
C4 C5 1.484(8)
C4 C6 1.500(9)
C4 H4 0.9800
C5 H5A 0.9600
C5 H5B 0.9600
C5 H5C 0.9600
C6 H6A 0.9600
C6 H6B 0.9600
C6 H6C 0.9600
C7 C8 1.400(11)
C7 C9 1.469(11)
C7 H7 0.9800
C8 H8A 0.9600
C8 H8B 0.9600
C8 H8C 0.9600
C9 H9A 0.9600
C9 H9B 0.9600
C9 H9C 0.9600
C10 C12 1.501(10)
C10 C11 1.514(9)
C10 H10 0.9800
C11 H11A 0.9600
C11 H11B 0.9600
C11 H11C 0.9600
C12 H12A 0.9600
C12 H12B 0.9600
C12 H12C 0.9600
C13 H13A 0.9700
C13 H13B 0.9700
C14 C16 1.492(7)
C14 C15 1.497(8)
C14 H14 0.9800
C15 H15A 0.9600
C15 H15B 0.9600
C15 H15C 0.9600
C16 H16A 0.9600
C16 H16B 0.9600
C16 H16C 0.9600
C17 C18 1.473(8)
C17 C19 1.487(8)
C17 H17 0.9800
C18 H18A 0.9600
C18 H18B 0.9600
C18 H18C 0.9600
C19 H19A 0.9600
C19 H19B 0.9600
C19 H19C 0.9600
C20 C21 1.503(8)
C20 C22 1.515(9)
C20 H20 0.9800
C21 H21A 0.9600
C21 H21B 0.9600
C21 H21C 0.9600
C22 H22A 0.9600
C22 H22B 0.9600
C22 H22C 0.9600
C23 C24 1.498(8)
C23 C25 1.506(7)
C23 H23 0.9800
C24 H24A 0.9600
C24 H24B 0.9600
C24 H24C 0.9600
C25 H25A 0.9600
C25 H25B 0.9600
C25 H25C 0.9600
C26 H26A 0.9700
C26 H26B 0.9700

loop_
_geom_torsion_atom_site_label_1
_geom_torsion_atom_site_label_2
_geom_torsion_atom_site_label_3
_geom_torsion_atom_site_label_4
_geom_torsion
O15 Tb1 O1 P1 -96.9(3)
O14 Tb1 O1 P1 110.8(3)
O7 Tb1 O1 P1 160.6(3)
O16 Tb1 O1 P1 49.7(3)
O4 Tb1 O1 P1 -12.4(3)
O10 Tb1 O1 P1 -48.2(4)
O13 Tb1 O1 P1 -169.8(3)
O15 Tb1 O4 P2 89.2(3)
O14 Tb1 O4 P2 -58.9(4)
O7 Tb1 O4 P2 -168.0(3)
O1 Tb1 O4 P2 3.6(3)
O16 Tb1 O4 P2 -117.7(3)
O10 Tb1 O4 P2 163.2(4)
O13 Tb1 O4 P2 37.1(4)
O15 Tb1 O7 P3 62.8(3)
O14 Tb1 O7 P3 -153.5(3)
O1 Tb1 O7 P3 158.3(2)
O16 Tb1 O7 P3 -81.3(3)
O4 Tb1 O7 P3 -34.0(4)
O10 Tb1 O7 P3 -4.8(3)
O13 Tb1 O7 P3 129.0(3)
O15 Tb1 O10 P4 -147.4(3)
O14 Tb1 O10 P4 12.5(4)
O7 Tb1 O10 P4 -38.1(3)
O1 Tb1 O10 P4 161.2(2)
O16 Tb1 O10 P4 51.3(3)
O4 Tb1 O10 P4 125.8(3)
O13 Tb1 O10 P4 -93.9(3)
Tb1 O1 P1 O2 -133.4(3)
Tb1 O1 P1 O3 106.5(3)
Tb1 O1 P1 C13 -10.4(4)
C1 O2 P1 O1 22.5(4)
C1 O2 P1 O3 149.0(3)
C1 O2 P1 C13 -102.6(4)
C4 O3 P1 O1 49.3(4)
C4 O3 P1 O2 -76.2(4)
C4 O3 P1 C13 171.5(4)
Tb1 O4 P2 O5 -94.8(4)
Tb1 O4 P2 O6 145.5(3)
Tb1 O4 P2 C13 24.6(4)
C7 O5 P2 O4 -20.7(8)
C7 O5 P2 O6 106.8(8)
C7 O5 P2 C13 -144.0(8)
C10 O6 P2 O4 -10.1(8)
C10 O6 P2 O5 -137.2(7)
C10 O6 P2 C13 114.2(7)
Tb1 O7 P3 O8 -74.4(3)
Tb1 O7 P3 O9 165.1(3)
Tb1 O7 P3 C26 43.1(4)
C14 O8 P3 O7 -62.5(4)
C14 O8 P3 O9 63.3(4)
C14 O8 P3 C26 175.7(3)
C17 O9 P3 O7 -22.7(5)
C17 O9 P3 O8 -149.2(4)
C17 O9 P3 C26 101.4(4)
Tb1 O10 P4 O11 151.5(3)
Tb1 O10 P4 O12 -88.4(3)
Tb1 O10 P4 C26 27.8(4)
C23 O11 P4 O10 -29.5(5)
C23 O11 P4 O12 -156.7(4)
C23 O11 P4 C26 95.9(4)
C20 O12 P4 O10 -34.1(5)
C20 O12 P4 O11 91.3(4)
C20 O12 P4 C26 -155.9(4)
P1 O2 C1 C3 -142.4(4)
P1 O2 C1 C2 94.8(5)
P1 O3 C4 C5 105.8(5)
P1 O3 C4 C6 -134.2(4)
P2 O5 C7 C8 -37.0(14)
P2 O5 C7 C9 177.5(7)
P2 O6 C10 C12 -131.9(6)
P2 O6 C10 C11 108.7(7)
O4 P2 C13 P1 -50.5(3)
O5 P2 C13 P1 75.5(3)
O6 P2 C13 P1 -177.8(3)
O1 P1 C13 P2 45.0(3)
O2 P1 C13 P2 171.3(2)
O3 P1 C13 P2 -79.4(3)
P3 O8 C14 C16 113.6(4)
P3 O8 C14 C15 -123.4(5)
P3 O9 C17 C18 -114.0(5)
P3 O9 C17 C19 123.7(4)
P4 O12 C20 C21 147.1(4)
P4 O12 C20 C22 -91.7(6)
P4 O11 C23 C24 121.4(5)
P4 O11 C23 C25 -116.6(4)
O7 P3 C26 P4 -54.9(3)
O8 P3 C26 P4 69.6(3)
O9 P3 C26 P4 179.5(2)
O10 P4 C26 P3 26.5(3)
O11 P4 C26 P3 -99.9(3)
O12 P4 C26 P3 151.4(2)

loop_
_platon_squeeze_void_nr
_platon_squeeze_void_average_x
_platon_squeeze_void_average_y
_platon_squeeze_void_average_z
_platon_squeeze_void_volume
_platon_squeeze_void_count_electrons
_platon_squeeze_void_content
1 0.000 0.500 0.000 256 11 ' '
